data_4080881
loop_
_publ_author_name
'Unruangsri, Junjuda'
'Morgan, Hannah'
'Schwarz, Andrew D.'
'Schofield, A. Daniel'
'Mountford, Philip'

_publ_section_title
;
 Synthesis and Reactivity of Titanium Hydrazido Complexes Supported by
 Diamido-Ether Ligands
;
_journal_issue 10
_journal_name_full Organometallics
_journal_page_first 3091
_journal_paper_doi 10.1021/om400311w
_journal_volume 32
_journal_year 2013
_chemical_formula_moiety 'C40 H46 N6 O1 Si2 Ti1'
_chemical_formula_sum 'C40 H46 N6 O Si2 Ti'
_chemical_formula_weight 730.92
_chemical_name_systematic
;
 Ti(N2ArO)(NNPh2)(py)2
;
_space_group_IT_number 14
_symmetry_cell_setting monoclinic
_symmetry_space_group_name_Hall '-P 2yab'
_symmetry_space_group_name_H-M 'P 1 21/a 1'
_atom_sites_solution_hydrogens geom
_atom_sites_solution_primary direct
_atom_sites_solution_secondary difmap
_cell_angle_alpha 90
_cell_angle_beta 104.0567(6)
_cell_angle_gamma 90
_cell_formula_units_Z 4
_cell_length_a 12.5602(2)
_cell_length_b 28.5680(5)
_cell_length_c 13.1348(2)
_cell_measurement_reflns_used 9650
_cell_measurement_temperature 150
_cell_measurement_theta_max 27
_cell_measurement_theta_min 5
_cell_volume 4571.90(13)
_computing_cell_refinement 'DENZO/SCALEPACK (Otwinowski & Minor, 1997)'
_computing_data_collection 'COLLECT (Nonius, 2001).'
_computing_data_reduction 'DENZO/SCALEPACK (Otwinowski & Minor, 1997)'
_computing_molecular_graphics 'CAMERON (Watkin et al., 1996)'
_computing_publication_material 'CRYSTALS (Betteridge et al., 2003)'
_computing_structure_refinement 'CRYSTALS (Betteridge et al., 2003)'
_computing_structure_solution 'USER DEFINED STRUCTURE SOLUTION'
_diffrn_ambient_temperature 150
_diffrn_measured_fraction_theta_full 0.989
_diffrn_measured_fraction_theta_max 0.984
_diffrn_measurement_device 'Nonius KappaCCD'
_diffrn_measurement_device_type Area
_diffrn_measurement_method \w
_diffrn_radiation_monochromator graphite
_diffrn_radiation_type 'Mo K\a'
_diffrn_radiation_wavelength 0.71073
_diffrn_reflns_av_R_equivalents 0.066
_diffrn_reflns_limit_h_max 16
_diffrn_reflns_limit_h_min -16
_diffrn_reflns_limit_k_max 37
_diffrn_reflns_limit_k_min -36
_diffrn_reflns_limit_l_max 17
_diffrn_reflns_limit_l_min -17
_diffrn_reflns_number 45723
_diffrn_reflns_theta_full 25.035
_diffrn_reflns_theta_max 27.511
_diffrn_reflns_theta_min 5.142
_diffrn_standards_number 0
_exptl_absorpt_coefficient_mu 0.273
_exptl_absorpt_correction_T_max 1.00
_exptl_absorpt_correction_T_min 0.92
_exptl_absorpt_correction_type multi-scan
_exptl_absorpt_process_details 'DENZO/SCALEPACK (Otwinowski & Minor, 1997)'
_exptl_crystal_colour brown
_exptl_crystal_density_diffrn 1.062
_exptl_crystal_density_method 'not measured'
_exptl_crystal_description plate
_exptl_crystal_F_000 1544
_exptl_crystal_size_max 0.200
_exptl_crystal_size_mid 0.200
_exptl_crystal_size_min 0.010
_refine_diff_density_max 1.06
_refine_diff_density_min -0.54
_refine_ls_extinction_method None
_refine_ls_goodness_of_fit_ref 1.0878
_refine_ls_hydrogen_treatment none
_refine_ls_matrix_type full
_refine_ls_number_parameters 451
_refine_ls_number_reflns 5559
_refine_ls_number_restraints 0
_refine_ls_R_factor_all 0.1407
_refine_ls_R_factor_gt 0.0853
_refine_ls_shift/su_max 0.0006546
_refine_ls_structure_factor_coef F
_refine_ls_weighting_details
;
 Method, part 1, Chebychev polynomial, (Watkin, 1994, Prince, 1982) 
 [weight] = 1.0/[A~0~*T~0~(x)+A~1~*T~1~(x) ... +A~n-1~]*T~n-1~(x)] 
 where A~i~ are the Chebychev coefficients listed below and x= Fcalc/Fmax 
 Method = Robust Weighting (Prince, 1982) 
 W = [weight] * [1-(deltaF/6*sigmaF)^2^]^2^ 
 A~i~ are: 
 1.30 1.04 0.925 
;
_refine_ls_weighting_scheme calc
_refine_ls_wR_factor_all 0.1055
_refine_ls_wR_factor_gt 0.0777
_refine_ls_wR_factor_ref 0.0713
_reflns_limit_h_max 15
_reflns_limit_h_min -16
_reflns_limit_k_max 36
_reflns_limit_k_min 0
_reflns_limit_l_max 17
_reflns_limit_l_min 0
_reflns_number_gt 6554
_reflns_number_total 10366
_reflns_threshold_expression I>2.0\s(I)
_oxford_diffrn_Wilson_B_factor 0.00
_oxford_diffrn_Wilson_scale 0.00
_oxford_refine_ls_r_factor_ref 0.0696
_oxford_refine_ls_scale 0.1908(5)
_oxford_reflns_number_all 10366
_oxford_reflns_threshold_expression_ref I>3.0\s(I)
_cod_data_source_file om400311w_si_002.cif
_cod_data_source_block COMPOUND_14
_cod_depositor_comments
;
The following automatic conversions were performed:

'_symmetry_cell_setting' value 'Monoclinic' changed to 'monoclinic'
according to /home/saulius/struct/CIF-dictionaries/cif_core.dic
dictionary named 'cif_core.dic' version 2.3.1 from 2005-06-27.

Automatic conversion script
Id: cif_fix_values 1891 2012-01-12 08:04:46Z andrius 
;
_cod_original_sg_symbol_H-M 'P 1 21/a 1 '
_cod_original_formula_sum 'C40 H46 N6 O1 Si2 Ti1'
_cod_database_code 4080881

loop_
_symmetry_equiv_pos_as_xyz
x,y,z
-x,-y,-z
-x+1/2,y+1/2,-z
x+1/2,-y+1/2,z

loop_
_atom_site_label
_atom_site_type_symbol
_atom_site_fract_x
_atom_site_fract_y
_atom_site_fract_z
_atom_site_U_iso_or_equiv
_atom_site_occupancy
_atom_site_adp_type
_atom_site_refinement_flags_posn
Ti1 Ti 0.29585(5) 0.61083(2) 0.23164(5) 0.0234 1.0000 Uani .
N1 N 0.1882(2) 0.60055(10) 0.1227(2) 0.0276 1.0000 Uani .
N2 N 0.1083(2) 0.59114(12) 0.0333(2) 0.0343 1.0000 Uani .
N3 N 0.2444(2) 0.58822(10) 0.3641(2) 0.0245 1.0000 Uani .
N4 N 0.4224(2) 0.63879(10) 0.1708(2) 0.0271 1.0000 Uani .
N5 N 0.2516(2) 0.68375(10) 0.2778(2) 0.0279 1.0000 Uani .
N6 N 0.3857(2) 0.54187(10) 0.2350(2) 0.0301 1.0000 Uani .
O1 O 0.43363(19) 0.62388(9) 0.36565(19) 0.0317 1.0000 Uani .
Si1 Si 0.13774(8) 0.54924(4) 0.36247(8) 0.0297 1.0000 Uani .
Si2 Si 0.40813(9) 0.66659(4) 0.05050(8) 0.0329 1.0000 Uani .
C1 C 0.0017(3) 0.60867(13) 0.0194(3) 0.0312 1.0000 Uani .
C2 C -0.0195(3) 0.64673(15) 0.0792(3) 0.0410 1.0000 Uani .
C3 C -0.1254(4) 0.66352(17) 0.0654(4) 0.0505 1.0000 Uani .
C4 C -0.2113(4) 0.64368(17) -0.0075(4) 0.0487 1.0000 Uani .
C5 C -0.1905(3) 0.6063(2) -0.0648(4) 0.0564 1.0000 Uani .
C6 C -0.0854(3) 0.58857(17) -0.0520(4) 0.0459 1.0000 Uani .
C7 C 0.1409(3) 0.56517(13) -0.0465(3) 0.0317 1.0000 Uani .
C8 C 0.1246(4) 0.58314(16) -0.1465(3) 0.0437 1.0000 Uani .
C9 C 0.1588(4) 0.55793(16) -0.2238(3) 0.0453 1.0000 Uani .
C10 C 0.2081(4) 0.51503(18) -0.2008(3) 0.0500 1.0000 Uani .
C11 C 0.2236(4) 0.49699(18) -0.1026(4) 0.0551 1.0000 Uani .
C12 C 0.1894(4) 0.52157(16) -0.0250(3) 0.0478 1.0000 Uani .
C13 C 0.4078(3) 0.62723(12) 0.4620(3) 0.0276 1.0000 Uani .
C14 C 0.3019(3) 0.60852(12) 0.4573(3) 0.0267 1.0000 Uani .
C15 C 0.2647(3) 0.61542(14) 0.5491(3) 0.0343 1.0000 Uani .
C16 C 0.3287(4) 0.63831(15) 0.6358(3) 0.0420 1.0000 Uani .
C17 C 0.4306(4) 0.65585(15) 0.6362(3) 0.0416 1.0000 Uani .
C18 C 0.4711(3) 0.65089(14) 0.5473(3) 0.0355 1.0000 Uani .
C19 C 0.5358(3) 0.62132(11) 0.3424(3) 0.0270 1.0000 Uani .
C20 C 0.5259(3) 0.62941(11) 0.2346(3) 0.0268 1.0000 Uani .
C21 C 0.6235(3) 0.62403(13) 0.2025(3) 0.0338 1.0000 Uani .
C22 C 0.7206(3) 0.61180(14) 0.2713(3) 0.0396 1.0000 Uani .
C23 C 0.7259(3) 0.60355(14) 0.3755(3) 0.0397 1.0000 Uani .
C24 C 0.6315(3) 0.60809(13) 0.4121(3) 0.0332 1.0000 Uani .
C25 C 0.0064(3) 0.57984(18) 0.3619(4) 0.0546 1.0000 Uani .
C26 C 0.1707(4) 0.50852(16) 0.4777(4) 0.0507 1.0000 Uani .
C27 C 0.1118(4) 0.51130(15) 0.2437(3) 0.0448 1.0000 Uani .
C28 C 0.2689(3) 0.69255(15) 0.0046(3) 0.0420 1.0000 Uani .
C29 C 0.5107(4) 0.71620(15) 0.0628(4) 0.0454 1.0000 Uani .
C30 C 0.4281(4) 0.62574(16) -0.0548(3) 0.0455 1.0000 Uani .
C31 C 0.3171(3) 0.72068(13) 0.2778(3) 0.0359 1.0000 Uani .
C32 C 0.2955(4) 0.76451(15) 0.3121(4) 0.0445 1.0000 Uani .
C33 C 0.2029(4) 0.77103(14) 0.3502(4) 0.0452 1.0000 Uani .
C34 C 0.1368(3) 0.73307(15) 0.3525(3) 0.0416 1.0000 Uani .
C35 C 0.1633(3) 0.69039(13) 0.3165(3) 0.0319 1.0000 Uani .
C36 C 0.4229(4) 0.52896(14) 0.1526(3) 0.0408 1.0000 Uani .
C37 C 0.4875(4) 0.48967(16) 0.1518(4) 0.0552 1.0000 Uani .
C38 C 0.5143(4) 0.46207(16) 0.2403(4) 0.0580 1.0000 Uani .
C39 C 0.4775(4) 0.47456(15) 0.3260(4) 0.0475 1.0000 Uani .
C40 C 0.4128(3) 0.51463(13) 0.3210(3) 0.0356 1.0000 Uani .
H21 H 0.0391 0.6606 0.1297 0.0541 1.0000 Uiso R
H31 H -0.1388 0.6895 0.1058 0.0635 1.0000 Uiso R
H41 H -0.2840 0.6553 -0.0171 0.0618 1.0000 Uiso R
H51 H -0.2495 0.5920 -0.1143 0.0682 1.0000 Uiso R
H61 H -0.0728 0.5627 -0.0930 0.0587 1.0000 Uiso R
H81 H 0.0901 0.6127 -0.1623 0.0539 1.0000 Uiso R
H91 H 0.1476 0.5704 -0.2926 0.0593 1.0000 Uiso R
H101 H 0.2309 0.4980 -0.2539 0.0642 1.0000 Uiso R
H111 H 0.2582 0.4674 -0.0867 0.0687 1.0000 Uiso R
H121 H 0.1999 0.5090 0.0436 0.0596 1.0000 Uiso R
H151 H 0.1942 0.6040 0.5510 0.0424 1.0000 Uiso R
H161 H 0.3009 0.6422 0.6964 0.0524 1.0000 Uiso R
H171 H 0.4733 0.6713 0.6966 0.0524 1.0000 Uiso R
H181 H 0.5406 0.6632 0.5446 0.0468 1.0000 Uiso R
H211 H 0.6223 0.6287 0.1306 0.0427 1.0000 Uiso R
H221 H 0.7854 0.6092 0.2464 0.0486 1.0000 Uiso R
H231 H 0.7935 0.5950 0.4221 0.0501 1.0000 Uiso R
H241 H 0.6324 0.6022 0.4835 0.0433 1.0000 Uiso R
H251 H -0.0116 0.6006 0.3037 0.0677 1.0000 Uiso R
H252 H 0.0142 0.5971 0.4251 0.0677 1.0000 Uiso R
H253 H -0.0504 0.5573 0.3564 0.0677 1.0000 Uiso R
H261 H 0.2377 0.4928 0.4790 0.0649 1.0000 Uiso R
H262 H 0.1780 0.5259 0.5407 0.0649 1.0000 Uiso R
H263 H 0.1135 0.4862 0.4719 0.0649 1.0000 Uiso R
H271 H 0.1772 0.4951 0.2414 0.0590 1.0000 Uiso R
H272 H 0.0892 0.5303 0.1829 0.0590 1.0000 Uiso R
H273 H 0.0557 0.4893 0.2460 0.0590 1.0000 Uiso R
H281 H 0.2559 0.7136 0.0562 0.0531 1.0000 Uiso R
H282 H 0.2641 0.7090 -0.0593 0.0531 1.0000 Uiso R
H283 H 0.2156 0.6683 -0.0065 0.0531 1.0000 Uiso R
H291 H 0.5830 0.7042 0.0861 0.0593 1.0000 Uiso R
H292 H 0.4975 0.7384 0.1121 0.0593 1.0000 Uiso R
H293 H 0.5027 0.7309 -0.0036 0.0593 1.0000 Uiso R
H301 H 0.4988 0.6118 -0.0341 0.0593 1.0000 Uiso R
H302 H 0.4221 0.6426 -0.1183 0.0593 1.0000 Uiso R
H303 H 0.3736 0.6020 -0.0655 0.0593 1.0000 Uiso R
H311 H 0.3813 0.7164 0.2528 0.0462 1.0000 Uiso R
H321 H 0.3435 0.7899 0.3096 0.0557 1.0000 Uiso R
H331 H 0.1856 0.8008 0.3740 0.0557 1.0000 Uiso R
H341 H 0.0736 0.7361 0.3795 0.0527 1.0000 Uiso R
H351 H 0.1164 0.6644 0.3179 0.0444 1.0000 Uiso R
H361 H 0.4042 0.5477 0.0912 0.0520 1.0000 Uiso R
H371 H 0.5128 0.4818 0.0914 0.0711 1.0000 Uiso R
H381 H 0.5578 0.4348 0.2417 0.0696 1.0000 Uiso R
H391 H 0.4962 0.4563 0.3883 0.0585 1.0000 Uiso R
H401 H 0.3866 0.5231 0.3805 0.0471 1.0000 Uiso R

loop_
_atom_site_aniso_label
_atom_site_aniso_U_11
_atom_site_aniso_U_22
_atom_site_aniso_U_33
_atom_site_aniso_U_23
_atom_site_aniso_U_13
_atom_site_aniso_U_12
Ti1 0.0240(3) 0.0247(3) 0.0225(3) -0.0002(3) 0.0077(2) 0.0010(2)
N1 0.0302(15) 0.0240(14) 0.0298(14) -0.0019(11) 0.0094(12) 0.0027(11)
N2 0.0289(15) 0.0439(18) 0.0294(15) -0.0117(14) 0.0054(12) -0.0022(13)
N3 0.0216(13) 0.0302(15) 0.0221(13) 0.0008(11) 0.0062(11) -0.0026(11)
N4 0.0323(15) 0.0243(14) 0.0270(14) 0.0021(11) 0.0120(12) 0.0009(11)
N5 0.0275(14) 0.0292(15) 0.0267(14) 0.0031(12) 0.0062(11) 0.0035(12)
N6 0.0309(15) 0.0239(15) 0.0375(16) 0.0021(12) 0.0119(13) -0.0001(12)
O1 0.0251(12) 0.0444(15) 0.0270(12) 0.0009(11) 0.0089(10) -0.0018(10)
Si1 0.0265(5) 0.0319(5) 0.0325(5) 0.0006(4) 0.0107(4) -0.0043(4)
Si2 0.0397(6) 0.0311(5) 0.0310(5) 0.0041(4) 0.0145(4) 0.0008(4)
C1 0.0326(17) 0.0321(18) 0.0290(17) 0.0064(15) 0.0076(14) 0.0038(15)
C2 0.036(2) 0.043(2) 0.041(2) -0.0026(18) 0.0034(16) 0.0064(17)
C3 0.055(3) 0.051(3) 0.047(2) 0.004(2) 0.017(2) 0.018(2)
C4 0.036(2) 0.062(3) 0.051(3) 0.007(2) 0.0161(19) 0.011(2)
C5 0.028(2) 0.078(3) 0.061(3) -0.006(3) 0.0067(19) -0.003(2)
C6 0.035(2) 0.053(3) 0.048(2) -0.010(2) 0.0075(18) -0.0076(18)
C7 0.0276(18) 0.0378(19) 0.0307(18) -0.0069(15) 0.0091(14) -0.0055(15)
C8 0.049(2) 0.043(2) 0.041(2) -0.0017(18) 0.0138(18) -0.0090(19)
C9 0.053(2) 0.054(3) 0.034(2) -0.0017(18) 0.0192(18) -0.011(2)
C10 0.047(2) 0.064(3) 0.042(2) -0.024(2) 0.0153(19) -0.006(2)
C11 0.068(3) 0.054(3) 0.043(2) -0.009(2) 0.014(2) 0.016(2)
C12 0.060(3) 0.050(3) 0.034(2) -0.0044(19) 0.013(2) 0.009(2)
C13 0.0325(17) 0.0272(17) 0.0244(16) 0.0026(13) 0.0096(14) 0.0021(14)
C14 0.0271(16) 0.0278(17) 0.0252(15) 0.0059(14) 0.0066(13) 0.0059(14)
C15 0.0373(19) 0.042(2) 0.0270(17) 0.0020(16) 0.0133(14) -0.0040(16)
C16 0.048(2) 0.052(2) 0.0280(19) -0.0016(17) 0.0119(17) 0.0014(19)
C17 0.051(2) 0.046(2) 0.0246(18) -0.0019(16) 0.0035(16) -0.0064(19)
C18 0.0322(19) 0.037(2) 0.0346(19) 0.0042(16) 0.0021(15) -0.0082(16)
C19 0.0218(15) 0.0221(16) 0.0396(18) 0.0019(14) 0.0125(14) -0.0005(12)
C20 0.0276(17) 0.0204(15) 0.0341(18) 0.0017(13) 0.0110(14) -0.0016(13)
C21 0.0280(17) 0.0332(19) 0.044(2) 0.0012(16) 0.0156(16) 0.0031(14)
C22 0.033(2) 0.0326(19) 0.059(2) 0.0007(19) 0.0224(18) 0.0032(16)
C23 0.0250(17) 0.038(2) 0.056(2) 0.0084(18) 0.0080(16) 0.0077(15)
C24 0.0303(17) 0.0260(17) 0.044(2) 0.0075(16) 0.0105(15) -0.0017(14)
C25 0.0241(19) 0.059(3) 0.084(3) -0.006(3) 0.021(2) -0.0009(19)
C26 0.064(3) 0.043(2) 0.045(2) 0.0118(19) 0.013(2) -0.012(2)
C27 0.050(2) 0.044(2) 0.043(2) -0.0085(19) 0.0154(19) -0.0186(19)
C28 0.045(2) 0.042(2) 0.037(2) 0.0086(17) 0.0066(17) 0.0070(18)
C29 0.048(2) 0.037(2) 0.055(3) 0.0136(19) 0.020(2) -0.0024(18)
C30 0.058(3) 0.051(3) 0.033(2) -0.0014(18) 0.0206(19) 0.001(2)
C31 0.037(2) 0.0314(19) 0.043(2) -0.0020(17) 0.0166(16) -0.0008(16)
C32 0.046(2) 0.032(2) 0.058(3) -0.0059(19) 0.018(2) -0.0023(18)
C33 0.051(2) 0.030(2) 0.055(3) -0.0061(18) 0.014(2) 0.0091(18)
C34 0.038(2) 0.043(2) 0.046(2) -0.0007(18) 0.0128(18) 0.0117(17)
C35 0.0312(18) 0.0314(19) 0.0327(18) -0.0025(15) 0.0070(15) 0.0034(15)
C36 0.059(3) 0.0302(19) 0.039(2) 0.0005(17) 0.0240(19) 0.0048(18)
C37 0.075(3) 0.041(2) 0.062(3) 0.008(2) 0.041(3) 0.019(2)
C38 0.070(3) 0.037(2) 0.077(3) 0.007(2) 0.036(3) 0.025(2)
C39 0.053(3) 0.033(2) 0.057(3) 0.016(2) 0.015(2) 0.0095(18)
C40 0.036(2) 0.034(2) 0.038(2) 0.0059(16) 0.0109(16) 0.0066(16)

loop_
_atom_type_symbol
_atom_type_scat_dispersion_real
_atom_type_scat_dispersion_imag
_atom_type_scat_Cromer_Mann_a1
_atom_type_scat_Cromer_Mann_b1
_atom_type_scat_Cromer_Mann_a2
_atom_type_scat_Cromer_Mann_b2
_atom_type_scat_Cromer_Mann_a3
_atom_type_scat_Cromer_Mann_b3
_atom_type_scat_Cromer_Mann_a4
_atom_type_scat_Cromer_Mann_b4
_atom_type_scat_Cromer_Mann_c
_atom_type_scat_source
C 0.0033 0.0016 2.3100 20.8439 1.0200 10.2075 1.5886 0.5687 0.8650 51.6512 0.2156 'International Tables Vol C 4.2.6.8 and 6.1.1.4'
Ti 0.2776 0.4457 9.7595 7.8508 7.3558 0.5000 1.6991 35.6338 1.9021 116.1050 1.2807 'International Tables Vol C 4.2.6.8 and 6.1.1.4'
Si 0.0817 0.0704 6.2915 2.4386 3.0353 32.3337 1.9891 0.6785 1.5410 81.6937 1.1407 'International Tables Vol C 4.2.6.8 and 6.1.1.4'
N 0.0061 0.0033 12.2126 0.0057 3.1322 9.8933 2.0125 28.9975 1.1663 0.5826 -11.5290 'International Tables Vol C 4.2.6.8 and 6.1.1.4'
O 0.0106 0.0060 3.0485 13.2771 2.2868 5.7011 1.5463 0.3239 0.8670 32.9089 0.2508 'International Tables Vol C 4.2.6.8 and 6.1.1.4'
H 0.0000 0.0000 0.4930 10.5109 0.3229 26.1257 0.1402 3.1424 0.0408 57.7998 0.0030 'International Tables Vol C 4.2.6.8 and 6.1.1.4'

loop_
_geom_angle_atom_site_label_1
_geom_angle_atom_site_label_2
_geom_angle_atom_site_label_3
_geom_angle
_geom_angle_publ_flag
N1 Ti1 N3 107.20(12) yes
N1 Ti1 N4 105.07(13) yes
N3 Ti1 N4 147.69(11) yes
N1 Ti1 N5 100.52(12) yes
N3 Ti1 N5 85.23(11) yes
N4 Ti1 N5 90.52(11) yes
N1 Ti1 N6 98.80(12) yes
N3 Ti1 N6 88.20(11) yes
N4 Ti1 N6 85.34(11) yes
N5 Ti1 N6 160.65(11) yes
N1 Ti1 O1 178.55(11) yes
N3 Ti1 O1 74.18(10) yes
N4 Ti1 O1 73.54(10) yes
N5 Ti1 O1 79.96(10) yes
N6 Ti1 O1 80.75(10) yes
Ti1 N1 N2 176.1(2) yes
N1 N2 C1 121.3(3) yes
N1 N2 C7 116.8(3) yes
C1 N2 C7 121.9(3) yes
Ti1 N3 Si1 125.35(15) yes
Ti1 N3 C14 113.8(2) yes
Si1 N3 C14 120.8(2) yes
Ti1 N4 Si2 126.78(16) yes
Ti1 N4 C20 112.4(2) yes
Si2 N4 C20 120.7(2) yes
Ti1 N5 C31 122.2(2) yes
Ti1 N5 C35 120.5(2) yes
C31 N5 C35 117.0(3) yes
Ti1 N6 C36 119.8(2) yes
Ti1 N6 C40 122.8(2) yes
C36 N6 C40 117.1(3) yes
Ti1 O1 C13 115.7(2) yes
Ti1 O1 C19 114.0(2) yes
C13 O1 C19 129.6(3) yes
N3 Si1 C25 112.21(19) yes
N3 Si1 C26 111.69(18) yes
C25 Si1 C26 108.4(2) yes
N3 Si1 C27 111.15(16) yes
C25 Si1 C27 107.1(2) yes
C26 Si1 C27 106.0(2) yes
N4 Si2 C28 110.97(16) yes
N4 Si2 C29 110.27(18) yes
C28 Si2 C29 107.2(2) yes
N4 Si2 C30 112.60(17) yes
C28 Si2 C30 107.0(2) yes
C29 Si2 C30 108.6(2) yes
N2 C1 C2 120.6(3) yes
N2 C1 C6 121.0(3) yes
C2 C1 C6 118.4(4) yes
C1 C2 C3 120.2(4) yes
C1 C2 H21 119.5 no
C3 C2 H21 120.3 no
C2 C3 C4 120.9(4) yes
C2 C3 H31 119.6 no
C4 C3 H31 119.5 no
C3 C4 C5 118.7(4) yes
C3 C4 H41 120.9 no
C5 C4 H41 120.4 no
C4 C5 C6 121.4(4) yes
C4 C5 H51 119.3 no
C6 C5 H51 119.3 no
C5 C6 C1 120.4(4) yes
C5 C6 H61 119.9 no
C1 C6 H61 119.7 no
N2 C7 C8 120.3(4) yes
N2 C7 C12 120.7(3) yes
C8 C7 C12 119.0(4) yes
C7 C8 C9 120.1(4) yes
C7 C8 H81 119.6 no
C9 C8 H81 120.3 no
C8 C9 C10 120.1(4) yes
C8 C9 H91 119.9 no
C10 C9 H91 120.0 no
C9 C10 C11 120.1(4) yes
C9 C10 H101 119.7 no
C11 C10 H101 120.2 no
C10 C11 C12 120.4(4) yes
C10 C11 H111 120.0 no
C12 C11 H111 119.6 no
C11 C12 C7 120.3(4) yes
C11 C12 H121 120.5 no
C7 C12 H121 119.1 no
O1 C13 C14 111.0(3) yes
O1 C13 C18 124.0(3) yes
C14 C13 C18 124.6(3) yes
C13 C14 N3 118.5(3) yes
C13 C14 C15 114.2(3) yes
N3 C14 C15 127.2(3) yes
C14 C15 C16 121.5(3) yes
C14 C15 H151 118.6 no
C16 C15 H151 119.9 no
C15 C16 C17 122.0(4) yes
C15 C16 H161 119.0 no
C17 C16 H161 119.1 no
C16 C17 C18 119.3(4) yes
C16 C17 H171 120.7 no
C18 C17 H171 120.0 no
C17 C18 C13 118.4(3) yes
C17 C18 H181 121.4 no
C13 C18 H181 120.2 no
O1 C19 C20 110.5(3) yes
O1 C19 C24 124.9(3) yes
C20 C19 C24 124.3(3) yes
C19 C20 N4 118.6(3) yes
C19 C20 C21 114.5(3) yes
N4 C20 C21 126.8(3) yes
C20 C21 C22 122.2(4) yes
C20 C21 H211 118.7 no
C22 C21 H211 119.1 no
C21 C22 C23 121.2(3) yes
C21 C22 H221 119.4 no
C23 C22 H221 119.4 no
C22 C23 C24 119.4(3) yes
C22 C23 H231 120.3 no
C24 C23 H231 120.3 no
C23 C24 C19 118.4(3) yes
C23 C24 H241 121.3 no
C19 C24 H241 120.3 no
Si1 C25 H251 109.4 no
Si1 C25 H252 109.7 no
H251 C25 H252 109.5 no
Si1 C25 H253 109.3 no
H251 C25 H253 109.5 no
H252 C25 H253 109.5 no
Si1 C26 H261 109.2 no
Si1 C26 H262 109.5 no
H261 C26 H262 109.5 no
Si1 C26 H263 109.7 no
H261 C26 H263 109.5 no
H262 C26 H263 109.5 no
Si1 C27 H271 109.4 no
Si1 C27 H272 109.1 no
H271 C27 H272 109.5 no
Si1 C27 H273 109.8 no
H271 C27 H273 109.5 no
H272 C27 H273 109.5 no
Si2 C28 H281 109.4 no
Si2 C28 H282 109.6 no
H281 C28 H282 109.5 no
Si2 C28 H283 109.3 no
H281 C28 H283 109.5 no
H282 C28 H283 109.5 no
Si2 C29 H291 109.5 no
Si2 C29 H292 109.4 no
H291 C29 H292 109.5 no
Si2 C29 H293 109.5 no
H291 C29 H293 109.5 no
H292 C29 H293 109.5 no
Si2 C30 H301 109.4 no
Si2 C30 H302 109.6 no
H301 C30 H302 109.5 no
Si2 C30 H303 109.5 no
H301 C30 H303 109.5 no
H302 C30 H303 109.5 no
N5 C31 C32 123.1(3) yes
N5 C31 H311 118.2 no
C32 C31 H311 118.7 no
C31 C32 C33 119.3(4) yes
C31 C32 H321 120.4 no
C33 C32 H321 120.4 no
C32 C33 C34 117.8(4) yes
C32 C33 H331 121.2 no
C34 C33 H331 121.0 no
C33 C34 C35 119.7(4) yes
C33 C34 H341 120.1 no
C35 C34 H341 120.1 no
C34 C35 N5 123.1(4) yes
C34 C35 H351 118.8 no
N5 C35 H351 118.1 no
N6 C36 C37 123.6(4) yes
N6 C36 H361 118.1 no
C37 C36 H361 118.3 no
C36 C37 C38 118.7(4) yes
C36 C37 H371 120.9 no
C38 C37 H371 120.5 no
C37 C38 C39 119.0(4) yes
C37 C38 H381 120.5 no
C39 C38 H381 120.5 no
C38 C39 C40 119.0(4) yes
C38 C39 H391 120.3 no
C40 C39 H391 120.7 no
C39 C40 N6 122.7(4) yes
C39 C40 H401 118.8 no
N6 C40 H401 118.5 no

loop_
_geom_bond_atom_site_label_1
_geom_bond_atom_site_label_2
_geom_bond_distance
_geom_bond_publ_flag
Ti1 N1 1.739(3) yes
Ti1 N3 2.099(3) yes
Ti1 N4 2.102(3) yes
Ti1 N5 2.276(3) yes
Ti1 N6 2.266(3) yes
Ti1 O1 2.180(2) yes
N1 N2 1.373(4) yes
N2 C1 1.399(5) yes
N2 C7 1.423(5) yes
N3 Si1 1.738(3) yes
N3 C14 1.388(4) yes
N4 Si2 1.739(3) yes
N4 C20 1.391(5) yes
N5 C31 1.337(5) yes
N5 C35 1.342(5) yes
N6 C36 1.330(5) yes
N6 C40 1.346(5) yes
O1 C13 1.385(4) yes
O1 C19 1.391(4) yes
Si1 C25 1.865(4) yes
Si1 C26 1.874(4) yes
Si1 C27 1.862(4) yes
Si2 C28 1.860(4) yes
Si2 C29 1.895(4) yes
Si2 C30 1.873(4) yes
C1 C2 1.404(6) yes
C1 C6 1.381(6) yes
C2 C3 1.383(6) yes
C2 H21 0.950 no
C3 C4 1.380(7) yes
C3 H31 0.950 no
C4 C5 1.369(7) yes
C4 H41 0.950 no
C5 C6 1.385(6) yes
C5 H51 0.950 no
C6 H61 0.950 no
C7 C8 1.378(6) yes
C7 C12 1.385(6) yes
C8 C9 1.396(6) yes
C8 H81 0.950 no
C9 C10 1.373(7) yes
C9 H91 0.950 no
C10 C11 1.358(7) yes
C10 H101 0.950 no
C11 C12 1.389(6) yes
C11 H111 0.950 no
C12 H121 0.950 no
C13 C14 1.421(5) yes
C13 C18 1.382(5) yes
C14 C15 1.409(5) yes
C15 C16 1.388(6) yes
C15 H151 0.950 no
C16 C17 1.373(6) yes
C16 H161 0.950 no
C17 C18 1.389(5) yes
C17 H171 0.950 no
C18 H181 0.950 no
C19 C20 1.410(5) yes
C19 C24 1.376(5) yes
C20 C21 1.399(5) yes
C21 C22 1.375(6) yes
C21 H211 0.950 no
C22 C23 1.375(6) yes
C22 H221 0.950 no
C23 C24 1.389(5) yes
C23 H231 0.950 no
C24 H241 0.950 no
C25 H251 0.950 no
C25 H252 0.950 no
C25 H253 0.950 no
C26 H261 0.950 no
C26 H262 0.950 no
C26 H263 0.950 no
C27 H271 0.950 no
C27 H272 0.950 no
C27 H273 0.950 no
C28 H281 0.950 no
C28 H282 0.950 no
C28 H283 0.950 no
C29 H291 0.950 no
C29 H292 0.950 no
C29 H293 0.950 no
C30 H301 0.950 no
C30 H302 0.950 no
C30 H303 0.950 no
C31 C32 1.380(6) yes
C31 H311 0.950 no
C32 C33 1.386(6) yes
C32 H321 0.950 no
C33 C34 1.370(6) yes
C33 H331 0.950 no
C34 C35 1.377(5) yes
C34 H341 0.950 no
C35 H351 0.950 no
C36 C37 1.387(6) yes
C36 H361 0.950 no
C37 C38 1.378(7) yes
C37 H371 0.950 no
C38 C39 1.365(7) yes
C38 H381 0.950 no
C39 C40 1.396(6) yes
C39 H391 0.950 no
C40 H401 0.950 no
